data_4304198
loop_
_publ_author_name
'Alexander M. Kirillov'
'Yauhen Y. Karabach'
'Matti Haukka'
'M. F\'atima C. Guedes da Silva'
'Joaquin Sanchiz'
'Maximilian N. Kopylovich'
'Armando J. L. Pombeiro'

_publ_section_title
;
Self-Assembled Copper(II) Coordination Polymers Derived from
Aminopolyalcohols and Benzenepolycarboxylates: Structural and Magnetic
Properties
;
_journal_name_full 'Inorganic Chemistry'
_journal_page_first 162
_journal_page_last 175
_journal_paper_doi 10.1021/ic701669x
_journal_volume 47
_journal_year 2008
_chemical_formula_moiety 'C21 H35 Cu2 N2 Na O14, 6(H2 O)'
_chemical_formula_sum 'C21 H47 Cu2 N2 Na O20'
_chemical_formula_weight 797.68
_chemical_name_systematic
; 
 ? 
;
_space_group_IT_number 60
_symmetry_cell_setting orthorhombic
_symmetry_space_group_name_Hall '-P 2n 2ab'
_symmetry_space_group_name_H-M 'P b c n'
_atom_sites_solution_hydrogens mixed
_atom_sites_solution_primary direct
_atom_sites_solution_secondary difmap
_audit_creation_method SHELXL-97
_cell_angle_alpha 90.00
_cell_angle_beta 90.00
_cell_angle_gamma 90.00
_cell_formula_units_Z 4
_cell_length_a 14.6973(2)
_cell_length_b 17.7243(5)
_cell_length_c 12.4624(3)
_cell_measurement_reflns_used 13074
_cell_measurement_temperature 120(2)
_cell_measurement_theta_max 27.48
_cell_measurement_theta_min 1.00
_cell_volume 3246.45(13)
_computing_cell_refinement 'Denzo/Scalepack (Otwinowski & Minor, 1997)'
_computing_data_collection 'Collect (Bruker AXS BV, 1997-2004)'
_computing_data_reduction 'Denzo/Scalepack (Otwinowski & Minor, 1997)'
_computing_molecular_graphics 'Diamond v.3.1d (Brandenburg, 2006)'
_computing_publication_material 'SHELXL-97 (Sheldrick, 1997)'
_computing_structure_refinement 'SHELXL-97 (Sheldrick, 1997)'
_computing_structure_solution 'SHELXS-97 (Sheldrick, 1997)'
_diffrn_ambient_temperature 120(2)
_diffrn_detector_area_resol_mean 9
_diffrn_measured_fraction_theta_full 0.995
_diffrn_measured_fraction_theta_max 0.995
_diffrn_measurement_device '95mm CCD camera on \k-goniostat'
_diffrn_measurement_device_type 'Nonius KappaCCD'
_diffrn_measurement_method '\f scans and \w scans with \k offset'
_diffrn_radiation_monochromator 'horizontally mounted graphite crystal'
_diffrn_radiation_source 'fine-focus sealed tube'
_diffrn_radiation_type MoK\a
_diffrn_radiation_wavelength 0.71073
_diffrn_reflns_av_R_equivalents 0.0734
_diffrn_reflns_av_sigmaI/netI 0.0333
_diffrn_reflns_limit_h_max 19
_diffrn_reflns_limit_h_min -19
_diffrn_reflns_limit_k_max 23
_diffrn_reflns_limit_k_min -22
_diffrn_reflns_limit_l_max 16
_diffrn_reflns_limit_l_min -16
_diffrn_reflns_number 52474
_diffrn_reflns_theta_full 27.51
_diffrn_reflns_theta_max 27.51
_diffrn_reflns_theta_min 2.82
_exptl_absorpt_coefficient_mu 1.409
_exptl_absorpt_correction_T_max 0.9445
_exptl_absorpt_correction_T_min 0.8070
_exptl_absorpt_correction_type multi-scan
_exptl_absorpt_process_details 'SADABS v.2.10 (Sheldrick, 2003)'
_exptl_crystal_colour blue
_exptl_crystal_density_diffrn 1.632
_exptl_crystal_density_method 'not measured'
_exptl_crystal_description plate
_exptl_crystal_F_000 1664
_exptl_crystal_size_max 0.16
_exptl_crystal_size_mid 0.13
_exptl_crystal_size_min 0.04
_refine_diff_density_max 0.539
_refine_diff_density_min -0.499
_refine_diff_density_rms 0.076
_refine_ls_extinction_method none
_refine_ls_goodness_of_fit_ref 1.063
_refine_ls_hydrogen_treatment mixed
_refine_ls_matrix_type full
_refine_ls_number_parameters 240
_refine_ls_number_reflns 3713
_refine_ls_number_restraints 10
_refine_ls_restrained_S_all 1.065
_refine_ls_R_factor_all 0.0510
_refine_ls_R_factor_gt 0.0325
_refine_ls_shift/su_max 0.000
_refine_ls_shift/su_mean 0.000
_refine_ls_structure_factor_coef Fsqd
_refine_ls_weighting_details 'calc w=1/[\s^2^(Fo^2^)+(0.0332P)^2^+3.1912P] where P=(Fo^2^+2Fc^2^)/3'
_refine_ls_weighting_scheme calc
_refine_ls_wR_factor_gt 0.0724
_refine_ls_wR_factor_ref 0.0803
_reflns_number_gt 2908
_reflns_number_total 3713
_reflns_threshold_expression >2sigma(I)
_cod_data_source_file ic701669x-file001_2.cif
_cod_data_source_block structure_3
_cod_database_code 4304198

loop_
_symmetry_equiv_pos_as_xyz
'x, y, z'
'-x+1/2, -y+1/2, z+1/2'
'x+1/2, -y+1/2, -z'
'-x, y, -z+1/2'
'-x, -y, -z'
'x-1/2, y-1/2, -z-1/2'
'-x-1/2, y-1/2, z'
'x, -y, z-1/2'

loop_
_atom_site_label
_atom_site_type_symbol
_atom_site_fract_x
_atom_site_fract_y
_atom_site_fract_z
_atom_site_U_iso_or_equiv
_atom_site_adp_type
_atom_site_occupancy
_atom_site_symmetry_multiplicity
_atom_site_calc_flag
_atom_site_refinement_flags
_atom_site_disorder_assembly
_atom_site_disorder_group
Cu1 Cu 0.070845(16) 0.230816(15) 0.32680(2) 0.01148(9) Uani 1 1 d . . .
Na1 Na 0.0000 0.07151(7) 0.2500 0.0201(3) Uani 1 2 d S . .
O1 O 0.11828(10) 0.10061(9) 0.37029(13) 0.0170(3) Uani 1 1 d D . .
H1D H 0.1051(17) 0.1112(15) 0.4447(10) 0.025 Uiso 1 1 d D . .
O2 O 0.05703(9) 0.20168(9) 0.17661(12) 0.0133(3) Uani 1 1 d . . .
O3 O 0.09403(10) 0.36137(9) 0.28276(14) 0.0203(4) Uani 1 1 d D . .
H3D H 0.0681(17) 0.4089(9) 0.302(2) 0.030 Uiso 1 1 d D . .
O4 O 0.07461(10) 0.26130(9) 0.47798(12) 0.0146(3) Uani 1 1 d . . .
O5 O 0.05744(11) 0.15035(9) 0.56112(13) 0.0189(3) Uani 1 1 d . . .
O6 O 0.02355(10) 0.50014(9) 0.83504(13) 0.0192(4) Uani 1 1 d . . .
O7 O -0.10064(12) -0.02818(10) 0.29997(14) 0.0248(4) Uani 1 1 d D . .
H7D H -0.0840(19) -0.0700(12) 0.347(2) 0.037 Uiso 1 1 d D . .
H7E H -0.1529(13) -0.0044(16) 0.332(2) 0.037 Uiso 1 1 d D . .
O8 O 0.23614(12) 0.03791(11) 0.08457(15) 0.0291(4) Uani 1 1 d D . .
H8D H 0.2003(17) 0.0473(18) 0.0208(15) 0.044 Uiso 1 1 d D . .
H8E H 0.2888(14) 0.0113(16) 0.059(2) 0.044 Uiso 1 1 d D . .
O9 O -0.11520(12) 0.07307(10) 0.57625(16) 0.0284(4) Uani 1 1 d D . .
H9D H -0.0571(12) 0.0966(17) 0.565(3) 0.043 Uiso 1 1 d D . .
H9E H -0.110(2) 0.0491(17) 0.6454(14) 0.043 Uiso 1 1 d D . .
O10 O 0.11503(11) 0.45117(11) 1.02058(15) 0.0287(4) Uani 1 1 d D . .
H10D H 0.0688(16) 0.4559(19) 1.0757(18) 0.043 Uiso 1 1 d D . .
H10E H 0.0878(19) 0.4655(18) 0.9531(14) 0.043 Uiso 1 1 d D . .
N1 N 0.20677(12) 0.23722(11) 0.29432(15) 0.0141(4) Uani 1 1 d . . .
C1 C 0.21432(15) 0.10101(13) 0.35219(19) 0.0179(5) Uani 1 1 d . . .
H1A H 0.2270 0.0807 0.2797 0.021 Uiso 1 1 calc R . .
H1B H 0.2441 0.0675 0.4052 0.021 Uiso 1 1 calc R . .
C2 C 0.25488(15) 0.17992(13) 0.36132(19) 0.0179(5) Uani 1 1 d . . .
H2A H 0.2527 0.1960 0.4373 0.021 Uiso 1 1 calc R . .
H2B H 0.3196 0.1780 0.3394 0.021 Uiso 1 1 calc R . .
C3 C 0.12855(14) 0.23519(13) 0.11585(18) 0.0161(5) Uani 1 1 d . . .
H3A H 0.1175 0.2899 0.1073 0.019 Uiso 1 1 calc R . .
H3B H 0.1317 0.2120 0.0437 0.019 Uiso 1 1 calc R . .
C4 C 0.21758(14) 0.22197(13) 0.17647(17) 0.0149(5) Uani 1 1 d . . .
H4A H 0.2374 0.1691 0.1659 0.018 Uiso 1 1 calc R . .
H4B H 0.2653 0.2554 0.1469 0.018 Uiso 1 1 calc R . .
C5 C 0.18883(15) 0.37583(14) 0.2705(2) 0.0211(5) Uani 1 1 d . . .
H5A H 0.2045 0.4250 0.3035 0.025 Uiso 1 1 calc R . .
H5B H 0.2047 0.3780 0.1934 0.025 Uiso 1 1 calc R . .
C6 C 0.24158(15) 0.31314(13) 0.32473(19) 0.0184(5) Uani 1 1 d . . .
H6A H 0.3065 0.3170 0.3045 0.022 Uiso 1 1 calc R . .
H6B H 0.2372 0.3192 0.4035 0.022 Uiso 1 1 calc R . .
C7 C 0.05487(14) 0.22148(13) 0.55844(18) 0.0136(5) Uani 1 1 d . . .
C8 C 0.02622(14) 0.26337(13) 0.65798(17) 0.0132(4) Uani 1 1 d . . .
C9 C 0.02465(14) 0.34211(13) 0.65776(17) 0.0143(4) Uani 1 1 d . . .
H9 H 0.0404 0.3690 0.5945 0.017 Uiso 1 1 calc R . .
C10 C 0.0000 0.38122(18) 0.7500 0.0146(6) Uani 1 2 d S . .
C11 C 0.0000 0.46647(19) 0.7500 0.0155(7) Uani 1 2 d S . .
C12 C 0.0000 0.22423(18) 0.7500 0.0133(6) Uani 1 2 d S . .
H12 H 0.0000 0.1706 0.7500 0.016 Uiso 1 2 calc SR . .

loop_
_atom_site_aniso_label
_atom_site_aniso_U_11
_atom_site_aniso_U_22
_atom_site_aniso_U_33
_atom_site_aniso_U_23
_atom_site_aniso_U_13
_atom_site_aniso_U_12
Cu1 0.01156(14) 0.01399(15) 0.00888(14) -0.00049(10) 0.00045(10) -0.00001(10)
Na1 0.0202(6) 0.0179(7) 0.0222(7) 0.000 -0.0039(5) 0.000
O1 0.0181(8) 0.0185(8) 0.0143(8) -0.0013(7) -0.0002(6) 0.0002(6)
O2 0.0121(7) 0.0171(8) 0.0108(7) 0.0005(6) 0.0022(6) -0.0007(6)
O3 0.0167(8) 0.0134(8) 0.0309(10) 0.0004(7) 0.0008(7) 0.0006(7)
O4 0.0191(8) 0.0149(8) 0.0098(7) 0.0004(6) 0.0016(6) -0.0015(6)
O5 0.0275(8) 0.0147(8) 0.0145(8) 0.0004(7) 0.0039(7) 0.0006(7)
O6 0.0257(8) 0.0165(8) 0.0155(8) -0.0017(7) 0.0002(7) -0.0013(7)
O7 0.0248(9) 0.0247(10) 0.0248(10) 0.0073(8) 0.0031(7) 0.0026(7)
O8 0.0305(10) 0.0331(11) 0.0236(10) -0.0055(8) 0.0031(8) 0.0017(8)
O9 0.0272(9) 0.0280(10) 0.0301(11) 0.0067(8) -0.0023(8) -0.0044(8)
O10 0.0231(9) 0.0428(12) 0.0201(9) -0.0013(9) -0.0004(7) 0.0017(8)
N1 0.0131(8) 0.0152(10) 0.0140(9) -0.0009(8) 0.0000(7) 0.0001(7)
C1 0.0176(11) 0.0173(12) 0.0188(12) 0.0005(10) -0.0007(9) 0.0037(9)
C2 0.0144(10) 0.0218(12) 0.0174(11) -0.0001(10) -0.0031(9) 0.0043(9)
C3 0.0150(10) 0.0220(12) 0.0115(11) 0.0010(10) 0.0041(8) -0.0015(9)
C4 0.0126(10) 0.0208(12) 0.0114(11) -0.0024(9) 0.0024(8) -0.0004(9)
C5 0.0194(11) 0.0186(12) 0.0254(13) 0.0013(10) 0.0025(10) -0.0038(10)
C6 0.0166(10) 0.0183(12) 0.0202(12) -0.0013(10) 0.0003(9) -0.0018(9)
C7 0.0115(10) 0.0174(12) 0.0118(10) -0.0011(9) -0.0013(8) -0.0001(8)
C8 0.0114(10) 0.0161(11) 0.0121(11) -0.0018(9) 0.0002(8) 0.0017(8)
C9 0.0141(10) 0.0167(11) 0.0120(11) 0.0017(9) -0.0006(8) -0.0013(9)
C10 0.0120(14) 0.0165(16) 0.0151(16) 0.000 -0.0002(12) 0.000
C11 0.0129(14) 0.0179(17) 0.0158(16) 0.000 0.0043(12) 0.000
C12 0.0131(14) 0.0149(16) 0.0120(15) 0.000 -0.0011(12) 0.000

loop_
_atom_type_symbol
_atom_type_description
_atom_type_scat_dispersion_real
_atom_type_scat_dispersion_imag
_atom_type_scat_source
C C 0.0033 0.0016 'International Tables Vol C Tables 4.2.6.8 and 6.1.1.4'
H H 0.0000 0.0000 'International Tables Vol C Tables 4.2.6.8 and 6.1.1.4'
N N 0.0061 0.0033 'International Tables Vol C Tables 4.2.6.8 and 6.1.1.4'
O O 0.0106 0.0060 'International Tables Vol C Tables 4.2.6.8 and 6.1.1.4'
Na Na 0.0362 0.0249 'International Tables Vol C Tables 4.2.6.8 and 6.1.1.4'
Cu Cu 0.3201 1.2651 'International Tables Vol C Tables 4.2.6.8 and 6.1.1.4'

loop_
_geom_angle_atom_site_label_1
_geom_angle_atom_site_label_2
_geom_angle_atom_site_label_3
_geom_angle
_geom_angle_site_symmetry_1
_geom_angle_site_symmetry_3
_geom_angle_publ_flag
O2 Cu1 O2 78.97(7) 4 . ?
O2 Cu1 O4 96.96(6) 4 . ?
O2 Cu1 O4 175.61(6) . . yes
O2 Cu1 N1 162.51(7) 4 . ?
O2 Cu1 N1 85.78(7) . . ?
O4 Cu1 N1 98.49(7) . . ?
O2 Cu1 O3 112.76(6) 4 . ?
O2 Cu1 O3 92.89(6) . . yes
O4 Cu1 O3 87.14(6) . . ?
N1 Cu1 O3 76.25(6) . . yes
O2 Cu1 Cu1 43.57(4) 4 4 ?
O2 Cu1 Cu1 43.50(4) . 4 ?
O4 Cu1 Cu1 132.15(5) . 4 ?
N1 Cu1 Cu1 125.89(5) . 4 ?
O3 Cu1 Cu1 87.12(4) . 4 ?
O2 Cu1 Na1 55.86(5) 4 . ?
O2 Cu1 Na1 55.85(5) . . ?
O4 Cu1 Na1 123.16(5) . . ?
N1 Cu1 Na1 108.20(5) . . ?
O3 Cu1 Na1 147.01(4) . . ?
Cu1 Cu1 Na1 63.397(12) 4 . ?
O1 Na1 O1 154.68(10) . 4 ?
O1 Na1 O7 116.99(6) . . ?
O1 Na1 O7 82.57(6) 4 . ?
O1 Na1 O7 82.57(6) . 4 ?
O1 Na1 O7 116.99(6) 4 4 ?
O7 Na1 O7 84.50(10) . 4 ?
O1 Na1 O2 78.05(6) . . yes
O1 Na1 O2 79.68(6) 4 . ?
O7 Na1 O2 160.27(6) . . yes
O7 Na1 O2 111.26(5) 4 . ?
O1 Na1 O2 79.68(6) . 4 ?
O1 Na1 O2 78.05(6) 4 4 ?
O7 Na1 O2 111.26(5) . 4 ?
O7 Na1 O2 160.27(6) 4 4 ?
O2 Na1 O2 56.53(7) . 4 ?
O1 Na1 Cu1 50.75(4) . . ?
O1 Na1 Cu1 103.93(6) 4 . ?
O7 Na1 Cu1 141.92(5) . . ?
O7 Na1 Cu1 122.45(4) 4 . ?
O2 Na1 Cu1 38.08(4) . . ?
O2 Na1 Cu1 38.02(4) 4 . ?
O1 Na1 Cu1 103.93(6) . 4 ?
O1 Na1 Cu1 50.75(4) 4 4 ?
O7 Na1 Cu1 122.45(4) . 4 ?
O7 Na1 Cu1 141.91(5) 4 4 ?
O2 Na1 Cu1 38.02(4) . 4 ?
O2 Na1 Cu1 38.08(4) 4 4 ?
Cu1 Na1 Cu1 53.21(2) . 4 ?
C1 O1 Na1 129.06(14) . . ?
C1 O1 H1D 110.4(16) . . ?
Na1 O1 H1D 120.4(16) . . ?
C3 O2 Cu1 126.09(13) . 4 ?
C3 O2 Cu1 108.81(13) . . ?
Cu1 O2 Cu1 92.93(6) 4 . ?
C3 O2 Na1 142.04(13) . . ?
Cu1 O2 Na1 86.13(5) 4 . ?
Cu1 O2 Na1 86.07(5) . . ?
C5 O3 Cu1 109.66(13) . . ?
C5 O3 H3D 105.0(17) . . ?
Cu1 O3 H3D 137.4(17) . . ?
C7 O4 Cu1 127.13(14) . . ?
Na1 O7 H7D 124.3(17) . . ?
Na1 O7 H7E 106.2(19) . . ?
H7D O7 H7E 106(3) . . ?
H8D O8 H8E 104(3) . . ?
H9D O9 H9E 104(3) . . ?
H10D O10 H10E 108(3) . . ?
C6 N1 C2 108.05(17) . . ?
C6 N1 C4 112.05(18) . . ?
C2 N1 C4 111.99(17) . . ?
C6 N1 Cu1 109.63(13) . . ?
C2 N1 Cu1 108.35(13) . . ?
C4 N1 Cu1 106.70(13) . . ?
O1 C1 C2 112.27(18) . . ?
O1 C1 H1A 109.1 . . ?
C2 C1 H1A 109.1 . . ?
O1 C1 H1B 109.1 . . ?
C2 C1 H1B 109.1 . . ?
H1A C1 H1B 107.9 . . ?
N1 C2 C1 113.40(18) . . ?
N1 C2 H2A 108.9 . . ?
C1 C2 H2A 108.9 . . ?
N1 C2 H2B 108.9 . . ?
C1 C2 H2B 108.9 . . ?
H2A C2 H2B 107.7 . . ?
O2 C3 C4 107.75(17) . . ?
O2 C3 H3A 110.2 . . ?
C4 C3 H3A 110.2 . . ?
O2 C3 H3B 110.2 . . ?
C4 C3 H3B 110.2 . . ?
H3A C3 H3B 108.5 . . ?
N1 C4 C3 111.42(17) . . ?
N1 C4 H4A 109.3 . . ?
C3 C4 H4A 109.3 . . ?
N1 C4 H4B 109.3 . . ?
C3 C4 H4B 109.3 . . ?
H4A C4 H4B 108.0 . . ?
O3 C5 C6 108.71(18) . . ?
O3 C5 H5A 109.9 . . ?
C6 C5 H5A 109.9 . . ?
O3 C5 H5B 109.9 . . ?
C6 C5 H5B 109.9 . . ?
H5A C5 H5B 108.3 . . ?
N1 C6 C5 111.96(18) . . ?
N1 C6 H6A 109.2 . . ?
C5 C6 H6A 109.2 . . ?
N1 C6 H6B 109.2 . . ?
C5 C6 H6B 109.2 . . ?
H6A C6 H6B 107.9 . . ?
O4 C7 O5 125.0(2) . . ?
O4 C7 C8 116.33(19) . . ?
O5 C7 C8 118.6(2) . . ?
C12 C8 C9 119.6(2) . . ?
C12 C8 C7 120.6(2) . . ?
C9 C8 C7 119.7(2) . . ?
C10 C9 C8 120.1(2) . . ?
C10 C9 H9 120.0 . . ?
C8 C9 H9 120.0 . . ?
C9 C10 C9 120.2(3) 4_556 . ?
C9 C10 C11 119.91(15) 4_556 . ?
C9 C10 C11 119.91(15) . . ?
O6 C11 O6 123.7(3) . 4_556 ?
O6 C11 C10 118.16(15) . . ?
O6 C11 C10 118.16(15) 4_556 . ?
C8 C12 C8 120.3(3) . 4_556 ?
C8 C12 H12 119.8 . . ?
C8 C12 H12 119.8 4_556 . ?

loop_
_geom_bond_atom_site_label_1
_geom_bond_atom_site_label_2
_geom_bond_distance
_geom_bond_site_symmetry_2
_geom_bond_publ_flag
Cu1 O2 1.9495(14) 4 yes
Cu1 O2 1.9521(15) . yes
Cu1 O4 1.9609(15) . yes
Cu1 N1 2.0415(18) . yes
Cu1 O3 2.4024(16) . yes
Cu1 Cu1 2.8285(5) 4 yes
Cu1 Na1 3.1580(12) . yes
Na1 O1 2.3528(16) . yes
Na1 O1 2.3528(16) 4 yes
Na1 O7 2.387(2) . yes
Na1 O7 2.387(2) 4 yes
Na1 O2 2.6196(19) . yes
Na1 O2 2.6196(19) 4 yes
Na1 Cu1 3.1580(12) 4 yes
O1 C1 1.429(3) . ?
O1 H1D 0.966(10) . ?
O2 C3 1.425(3) . ?
O2 Cu1 1.9495(14) 4 ?
O3 C5 1.425(3) . ?
O3 H3D 0.955(10) . ?
O4 C7 1.260(3) . ?
O5 C7 1.262(3) . ?
O6 C11 1.265(2) . ?
O7 H7D 0.973(10) . ?
O7 H7E 0.965(10) . ?
O8 H8D 0.969(10) . ?
O8 H8E 0.962(10) . ?
O9 H9D 0.960(10) . ?
O9 H9E 0.964(10) . ?
O10 H10D 0.970(10) . ?
O10 H10E 0.965(10) . ?
N1 C6 1.489(3) . ?
N1 C2 1.493(3) . ?
N1 C4 1.502(3) . ?
C1 C2 1.525(3) . ?
C1 H1A 0.9900 . ?
C1 H1B 0.9900 . ?
C2 H2A 0.9900 . ?
C2 H2B 0.9900 . ?
C3 C4 1.529(3) . ?
C3 H3A 0.9900 . ?
C3 H3B 0.9900 . ?
C4 H4A 0.9900 . ?
C4 H4B 0.9900 . ?
C5 C6 1.514(3) . ?
C5 H5A 0.9900 . ?
C5 H5B 0.9900 . ?
C6 H6A 0.9900 . ?
C6 H6B 0.9900 . ?
C7 C8 1.506(3) . ?
C8 C12 1.395(3) . ?
C8 C9 1.396(3) . ?
C9 C10 1.390(3) . ?
C9 H9 0.9500 . ?
C10 C9 1.390(3) 4_556 ?
C10 C11 1.511(5) . ?
C11 O6 1.265(2) 4_556 ?
C12 C8 1.395(3) 4_556 ?
C12 H12 0.9500 . ?

loop_
_geom_hbond_atom_site_label_D
_geom_hbond_atom_site_label_H
_geom_hbond_atom_site_label_A
_geom_hbond_distance_DH
_geom_hbond_distance_HA
_geom_hbond_distance_DA
_geom_hbond_angle_DHA
_geom_hbond_site_symmetry_A
_geom_hbond_publ_flag
O1 H1D O5 0.966(10) 1.754(13) 2.689(2) 162(2) . yes
O3 H3D O6 0.955(10) 1.789(10) 2.743(2) 178(3) 8_565 yes
O7 H7D O5 0.973(10) 1.871(10) 2.844(2) 177(3) 5_556 yes
O7 H7E O8 0.965(10) 1.769(12) 2.722(3) 169(3) 4 yes
O8 H8D O9 0.969(10) 1.798(12) 2.750(3) 167(3) 4 yes
O8 H8E O10 0.962(10) 1.833(11) 2.790(3) 173(3) 7_654 yes
O9 H9D O5 0.960(10) 1.935(11) 2.890(2) 172(3) . yes
O9 H9E O7 0.964(10) 1.966(13) 2.907(3) 165(3) 8_556 yes
O10 H10D O6 0.970(10) 1.920(15) 2.851(2) 160(3) 5_567 yes
O10 H10E O6 0.965(10) 1.853(11) 2.812(2) 172(3) . yes
